data_7220638
loop_
_publ_author_name
'Zieli\'nski, Witold'
'Katrusiak, Andrzej'

_publ_section_title
;
 Hydrate smaller than the anhydrate
;
_journal_issue 29
_journal_name_full CrystEngComm
_journal_page_first 5468
_journal_paper_doi 10.1039/C5CE00694E
_journal_volume 17
_journal_year 2015
_chemical_formula_moiety '0.5(C36 H42 N8 O2)'
_chemical_formula_sum 'C18 H21 N4 O'
_chemical_formula_weight 309.39
_chemical_name_common '5,6-dimethylbenzimidazole hemihydrate'
_chemical_name_systematic
;
 5,6-dimethylbenzimidazole hemihydrate
;
_space_group_crystal_system orthorhombic
_space_group_IT_number 70
_space_group_name_Hall '-F 2uv 2vw'
_space_group_name_H-M_alt 'F d d d'
_symmetry_space_group_name_Hall '-F 2uv 2vw'
_symmetry_space_group_name_H-M 'F d d d :2'
_atom_sites_solution_hydrogens mixed
_atom_sites_solution_primary direct
_audit_creation_date 2015-05-28
_audit_creation_method
;
Olex2 1.2
(compiled 2015.01.26 svn.r3150 for OlexSys, GUI svn.r4998)
;
_audit_update_record
;
2015-05-28 deposited with the CCDC.
2015-06-01 downloaded from the CCDC.
;
_cell_angle_alpha 90
_cell_angle_beta 90
_cell_angle_gamma 90
_cell_formula_units_Z 8
_cell_length_a 7.173(3)
_cell_length_b 12.383(5)
_cell_length_c 34.439(4)
_cell_measurement_reflns_used 649
_cell_measurement_temperature 296
_cell_measurement_theta_max 19.2350
_cell_measurement_theta_min 6.3520
_cell_volume 3059.0(18)
_computing_cell_refinement
;
CrysAlisPro, Agilent Technologies,
Version 1.171.37.31 (release 14-01-2014 CrysAlis171 .NET)
(compiled Jan 14 2014,18:38:05)
;
_computing_data_collection
;
CrysAlisPro, Agilent Technologies,
Version 1.171.37.31 (release 14-01-2014 CrysAlis171 .NET)
(compiled Jan 14 2014,18:38:05)
;
_computing_data_reduction
;
CrysAlisPro, Agilent Technologies,
Version 1.171.37.31 (release 14-01-2014 CrysAlis171 .NET)
(compiled Jan 14 2014,18:38:05)
;
_computing_molecular_graphics 'Olex2 (Dolomanov et al., 2009)'
_computing_publication_material 'Olex2 (Dolomanov et al., 2009)'
_computing_structure_refinement 'ShelXL (Sheldrick, 2008)'
_computing_structure_solution 'ShelXS (Sheldrick, 2008)'
_diffrn_ambient_temperature 296
_diffrn_detector 'CCD plate'
_diffrn_detector_area_resol_mean 16.0593
_diffrn_detector_type EosS2
_diffrn_measured_fraction_theta_full 0.603
_diffrn_measured_fraction_theta_max 0.516
_diffrn_measurement_details
;
  1 phi    -35.00   19.75   0.7500   35.0000
omega____ theta____ kappa____ phi______ frames
   0.0000  -30.0000    0.0000     -     73

  2 phi    140.00  200.00   0.7500   35.0000
omega____ theta____ kappa____ phi______ frames
   0.0000  -30.0000    0.0000     -     80

  3 phi    160.00  217.00   0.7500   35.0000
omega____ theta____ kappa____ phi______ frames
   0.0000   30.0000    0.0000     -     76

  4 phi    -20.00   34.75   0.7500   35.0000
omega____ theta____ kappa____ phi______ frames
   0.0000   30.0000    0.0000     -     73

  5 omega  -24.00   24.00   0.7500   35.0000
omega____ theta____ kappa____ phi______ frames
    -       30.0000   39.4600  -12.9000 64

  6 omega  -24.00   24.00   0.7500   35.0000
omega____ theta____ kappa____ phi______ frames
    -       30.0000   39.4600  167.1000 64

  7 omega  -50.00   10.00   0.7500   35.0000
omega____ theta____ kappa____ phi______ frames
    -      -30.0000   39.4600  167.1000 80

  8 omega  -50.00   10.00   0.7500   35.0000
omega____ theta____ kappa____ phi______ frames
    -      -30.0000   39.4600  -12.9000 80

  9 omega  -64.00   -8.50   0.7500   35.0000
omega____ theta____ kappa____ phi______ frames
    -      -30.0000   81.4000  -28.9000 74

 10 omega  -64.00   -8.50   0.7500   35.0000
omega____ theta____ kappa____ phi______ frames
    -      -30.0000   81.4000  151.1000 74

 11 omega  -19.00    8.00   0.7500   35.0000
omega____ theta____ kappa____ phi______ frames
    -       30.0000   81.4000  151.1000 36

 12 omega  -19.00    8.00   0.7500   35.0000
omega____ theta____ kappa____ phi______ frames
    -       30.0000   81.4000  -28.9000 36

 13 omega  -43.00  -21.25   0.7500   35.0000
omega____ theta____ kappa____ phi______ frames
    -       30.0000  134.6000  -56.9000 29

 14 omega  -43.00  -21.25   0.7500   35.0000
omega____ theta____ kappa____ phi______ frames
    -       30.0000  134.6000  123.1000 29

 15 omega  -90.00  -36.00   0.7500   35.0000
omega____ theta____ kappa____ phi______ frames
    -      -30.0000  134.6000  123.1000 72

 16 omega  -90.00  -36.00   0.7500   35.0000
omega____ theta____ kappa____ phi______ frames
    -      -30.0000  134.6000  -56.9000 72
;
_diffrn_measurement_device 'four-circle diffractometer'
_diffrn_measurement_device_type 'New Xcalibur, EosS2'
_diffrn_measurement_method '\w and \p scans'
_diffrn_orient_matrix_UB_11 0.0566287000
_diffrn_orient_matrix_UB_12 0.0307991000
_diffrn_orient_matrix_UB_13 0.0016912000
_diffrn_orient_matrix_UB_21 0.0171634000
_diffrn_orient_matrix_UB_22 -0.0038371000
_diffrn_orient_matrix_UB_23 -0.0157698000
_diffrn_orient_matrix_UB_31 -0.0508282000
_diffrn_orient_matrix_UB_32 0.0328447000
_diffrn_orient_matrix_UB_33 -0.0034480000
_diffrn_radiation_monochromator graphite
_diffrn_radiation_probe x-ray
_diffrn_radiation_type AgK\a
_diffrn_radiation_wavelength 0.56087
_diffrn_reflns_av_R_equivalents 0.2197
_diffrn_reflns_av_unetI/netI 0.1515
_diffrn_reflns_laue_measured_fraction_full 0.603
_diffrn_reflns_laue_measured_fraction_max 0.516
_diffrn_reflns_limit_h_max 8
_diffrn_reflns_limit_h_min -8
_diffrn_reflns_limit_k_max 14
_diffrn_reflns_limit_k_min -14
_diffrn_reflns_limit_l_max 51
_diffrn_reflns_limit_l_min -50
_diffrn_reflns_number 5885
_diffrn_reflns_point_group_measured_fraction_full 0.603
_diffrn_reflns_point_group_measured_fraction_max 0.516
_diffrn_reflns_theta_full 19.665
_diffrn_reflns_theta_max 24.692
_diffrn_reflns_theta_min 6.396
_diffrn_source 'Enhance (Ag) X-ray Source'
_exptl_absorpt_coefficient_mu 0.055
_exptl_absorpt_correction_T_max 0.98
_exptl_absorpt_correction_T_min 0.96
_exptl_absorpt_correction_type numerical
_exptl_absorpt_process_details
;
 Correction for absorption of the diamond-anvil cell and the sample 
 were made using program REDSHABS (Katrusiak, A. (2003) REDSHABS. Adam
 Mickiewicz University Pozna\'n; Katrusiak, A. (2004) Z. Kristallogr.
 219, 461-467).
;
_exptl_crystal_colour 'clear yellow'
_exptl_crystal_density_diffrn 1.344
_exptl_crystal_F_000 1320
_exptl_crystal_size_max 0.15
_exptl_crystal_size_mid 0.15
_exptl_crystal_size_min 0.10
_refine_diff_density_max 0.231
_refine_diff_density_min -0.232
_refine_diff_density_rms 0.054
_refine_ls_extinction_method none
_refine_ls_goodness_of_fit_ref 1.014
_refine_ls_hydrogen_treatment constr
_refine_ls_matrix_type full
_refine_ls_number_parameters 58
_refine_ls_number_reflns 693
_refine_ls_number_restraints 1
_refine_ls_restrained_S_all 1.013
_refine_ls_R_factor_all 0.2145
_refine_ls_R_factor_gt 0.0933
_refine_ls_shift/su_max 0.000
_refine_ls_shift/su_mean 0.000
_refine_ls_structure_factor_coef Fsqd
_refine_ls_weighting_details 'w=1/[\s^2^(Fo^2^)+(0.1360P)^2^] where P=(Fo^2^+2Fc^2^)/3'
_refine_ls_weighting_scheme calc
_refine_ls_wR_factor_gt 0.2169
_refine_ls_wR_factor_ref 0.2891
_reflns_Friedel_coverage 0.000
_reflns_number_gt 299
_reflns_number_total 693
_reflns_threshold_expression 'I > 2\s(I)'
_cod_data_source_file c5ce00694e2.cif
_cod_data_source_block dMBzImH_0.70GPa
_cod_depositor_comments 'Adding full bibliography for 7220631--7220640.cif.'
_cod_original_cell_volume 3059.0(16)
_cod_database_code 7220638
_shelxl_version_number 2013-4
_shelx_space_group_comment
;
The symmetry employed for this shelxl refinement is uniquely defined
by the following loop, which should always be used as a source of
symmetry information in preference to the above space-group names.
They are only intended as comments.
;
_reflns_odcompleteness_completeness 50.36
_reflns_odcompleteness_iscentric 1
_reflns_odcompleteness_theta 24.62
_olex2_refinement_description
;
1. Fixed Uiso
 At 1.2 times of:
  All C(H) groups, All N(H) groups
 At 1.5 times of:
  All C(H,H,H) groups, All O(H) groups
2. Restrained distances
 H1-N3
 1.974 with sigma of 0.0001
3. Others
 Fixed Sof: H1(0.25) H3(0.5)
4.a Free rotating group:
 O1(H1)
4.b Aromatic/amide H refined with riding coordinates:
 N3(H3), C2(H2), C4(H4)
4.c Idealised Me refined as rotating group:
 C10(H10A,H10B,H10C)
;
_olex2_submission_special_instructions 'No special instructions were received'

loop_
_space_group_symop_operation_xyz
'x, y, z'
'-x+1/4, -y+1/4, z'
'x, -y+1/4, -z+1/4'
'-x+1/4, y, -z+1/4'
'x, y+1/2, z+1/2'
'-x+1/4, -y+3/4, z+1/2'
'x, -y+3/4, -z+3/4'
'-x+1/4, y+1/2, -z+3/4'
'x+1/2, y, z+1/2'
'-x+3/4, -y+1/4, z+1/2'
'x+1/2, -y+1/4, -z+3/4'
'-x+3/4, y, -z+3/4'
'x+1/2, y+1/2, z'
'-x+3/4, -y+3/4, z'
'x+1/2, -y+3/4, -z+1/4'
'-x+3/4, y+1/2, -z+1/4'
'-x, -y, -z'
'x-1/4, y-1/4, -z'
'-x, y-1/4, z-1/4'
'x-1/4, -y, z-1/4'
'-x, -y+1/2, -z+1/2'
'x-1/4, y+1/4, -z+1/2'
'-x, y+1/4, z+1/4'
'x-1/4, -y+1/2, z+1/4'
'-x+1/2, -y, -z+1/2'
'x+1/4, y-1/4, -z+1/2'
'-x+1/2, y-1/4, z+1/4'
'x+1/4, -y, z+1/4'
'-x+1/2, -y+1/2, -z'
'x+1/4, y+1/4, -z'
'-x+1/2, y+1/4, z-1/4'
'x+1/4, -y+1/2, z-1/4'

loop_
_atom_site_label
_atom_site_type_symbol
_atom_site_fract_x
_atom_site_fract_y
_atom_site_fract_z
_atom_site_U_iso_or_equiv
_atom_site_adp_type
_atom_site_occupancy
_atom_site_site_symmetry_order
_atom_site_calc_flag
_atom_site_refinement_flags_posn
_atom_site_refinement_flags_adp
_atom_site_refinement_flags_occupancy
O1 O -0.1250 0.3750 0.3750 0.0470(17) Uani 1 4 d S T P
H1 H -0.0884 0.4285 0.3615 0.071 Uiso 0.25 1 d DG . .
N3 N 0.0334(5) 0.5520(2) 0.33561(7) 0.0469(12) Uani 1 1 d D . .
H3 H -0.0325 0.4989 0.3441 0.056 Uiso 0.5 1 calc R . .
C2 C 0.1250 0.6250 0.35614(16) 0.0526(19) Uani 1 2 d S T P
H2 H 0.1250 0.6250 0.3831 0.063 Uiso 1 2 calc RS T P
C4 C 0.0039(6) 0.5349(3) 0.26237(8) 0.0422(12) Uani 1 1 d . . .
H4 H -0.0761 0.4758 0.2627 0.051 Uiso 1 1 calc R . .
C5 C 0.0617(8) 0.5792(3) 0.22789(9) 0.0418(13) Uani 1 1 d . . .
C9 C 0.0680(9) 0.5808(4) 0.29675(9) 0.0415(13) Uani 1 1 d . . .
C10 C -0.0092(8) 0.5344(4) 0.19028(10) 0.0588(15) Uani 1 1 d . . .
H10A H -0.0689 0.5907 0.1757 0.088 Uiso 1 1 calc GR . .
H10B H -0.0972 0.4778 0.1954 0.088 Uiso 1 1 calc GR . .
H10C H 0.0933 0.5059 0.1756 0.088 Uiso 1 1 calc GR . .

loop_
_atom_site_aniso_label
_atom_site_aniso_U_11
_atom_site_aniso_U_22
_atom_site_aniso_U_33
_atom_site_aniso_U_23
_atom_site_aniso_U_13
_atom_site_aniso_U_12
O1 0.036(5) 0.060(5) 0.046(2) 0.000 0.000 0.000
N3 0.050(3) 0.051(3) 0.0396(16) 0.0032(15) 0.0054(16) 0.0028(15)
C2 0.056(7) 0.062(6) 0.040(2) 0.000 0.000 0.014(3)
C4 0.036(4) 0.047(4) 0.0436(19) -0.0036(18) -0.0025(16) 0.0017(16)
C5 0.036(4) 0.051(5) 0.0382(16) -0.0015(16) -0.0053(18) 0.0119(17)
C9 0.036(4) 0.052(5) 0.0365(16) 0.0019(15) 0.0031(18) 0.0063(17)
C10 0.061(5) 0.074(4) 0.0416(18) -0.007(2) -0.010(2) 0.017(2)

loop_
_atom_type_symbol
_atom_type_description
_atom_type_scat_dispersion_real
_atom_type_scat_dispersion_imag
_atom_type_scat_source
C C 0.0015 0.0009 'International Tables Vol C Tables 4.2.6.8 and 6.1.1.4'
H H 0.0000 0.0000 'International Tables Vol C Tables 4.2.6.8 and 6.1.1.4'
N N 0.0030 0.0019 'International Tables Vol C Tables 4.2.6.8 and 6.1.1.4'
O O 0.0056 0.0036 'International Tables Vol C Tables 4.2.6.8 and 6.1.1.4'

loop_
_geom_angle_atom_site_label_1
_geom_angle_atom_site_label_2
_geom_angle_atom_site_label_3
_geom_angle
_geom_angle_site_symmetry_1
_geom_angle_site_symmetry_3
C2 N3 H3 127.8 . .
C2 N3 C9 104.3(3) . .
C9 N3 H3 127.8 . .
N3 C2 N3 115.4(4) 2_565 .
N3 C2 H2 122.3 . .
N3 C2 H2 122.3 2_565 .
C5 C4 H4 120.9 . .
C5 C4 C9 118.3(4) . .
C9 C4 H4 120.9 . .
C4 C5 C5 120.1(2) . 2_565
C4 C5 C10 119.8(4) . .
C5 C5 C10 120.1(3) 2_565 .
C4 C9 N3 130.4(4) . .
C9 C9 N3 108.0(2) 2_565 .
C9 C9 C4 121.7(3) 2_565 .
C5 C10 H10A 109.5 . .
C5 C10 H10B 109.5 . .
C5 C10 H10C 109.5 . .
H10A C10 H10B 109.5 . .
H10A C10 H10C 109.5 . .
H10B C10 H10C 109.5 . .

loop_
_geom_bond_atom_site_label_1
_geom_bond_atom_site_label_2
_geom_bond_distance
_geom_bond_site_symmetry_2
O1 H1 0.8504 .
N3 H3 0.8600 .
N3 C2 1.323(4) .
N3 C9 1.407(4) .
C2 N3 1.323(4) 2_565
C2 H2 0.9300 .
C4 H4 0.9300 .
C4 C5 1.372(5) .
C4 C9 1.391(5) .
C5 C5 1.453(10) 2_565
C5 C10 1.498(6) .
C9 C9 1.367(10) 2_565
C10 H10A 0.9600 .
C10 H10B 0.9600 .
C10 H10C 0.9600 .

loop_
_geom_torsion_atom_site_label_1
_geom_torsion_atom_site_label_2
_geom_torsion_atom_site_label_3
_geom_torsion_atom_site_label_4
_geom_torsion
_geom_torsion_site_symmetry_4
C2 N3 C9 C4 -178.2(5) .
C2 N3 C9 C9 1.0(7) 2_565
C5 C4 C9 N3 -179.4(5) .
C5 C4 C9 C9 1.5(10) 2_565
C9 N3 C2 N3 -0.4(3) 2_565
C9 C4 C5 C5 0.7(8) 2_565
C9 C4 C5 C10 -178.0(5) .
